data_2310795
loop_
_publ_author_name
'St\"oger, Berthold'
'Weil, Matthias'
'Du\<sek, Michal'

_publ_section_title
;
 The \a &#x2194; \b phase transitions of Zn2P2O7 revisited: existence of
 an additional intermediate phase with an incommensurately modulated
 structure.
;
_journal_coden_ASTM ACSBDA
_journal_issue 3
_journal_name_full
;
 Acta Crystallographica, Section B: Structural Science, Crystal Engineering
 and Materials
;
_journal_page_first 539
_journal_page_last 554
_journal_paper_doi 10.1107/S205252061401049X
_journal_volume 70
_journal_year 2014
_chemical_formula_sum 'O7 P2 Zn2'
_chemical_formula_weight 304.7
_chemical_name_common 'zinc pyrophosphate'
_chemical_name_systematic 'zinc(II) diphosphate(V)'
_space_group_IT_number 12
_space_group_ssg_name C2/m(\a0\g)0s
_symmetry_cell_setting monoclinic
_symmetry_space_group_name_Hall '-C 2y'
_symmetry_space_group_name_H-M 'C 1 2/m 1'
_cell_angle_alpha 90
_cell_angle_beta 105.335(3)
_cell_angle_gamma 90
_cell_formula_units_Z 2
_cell_length_a 6.5998(4)
_cell_length_b 8.2845(5)
_cell_length_c 4.5300(3)
_cell_measurement_reflns_used 3836
_cell_measurement_temperature 500
_cell_measurement_theta_max 45.3
_cell_measurement_theta_min 4.0
_cell_modulation_dimension 1
_cell_volume 238.86(3)
_computing_cell_refinement 'SAINT-Plus (Bruker, 2012)'
_computing_data_collection 'APEX2 (Bruker, 2012)'
_computing_data_reduction 'SAINT-Plus (Bruker, 2012)'
_computing_molecular_graphics 'ATOMS (Dowty, 2006)'
_computing_structure_refinement 'JANA2006 (Pet\<r\'i\<cek, et al., 2006)'
_computing_structure_solution 'by isomorphous structure methods'
_diffrn_ambient_temperature 500
_diffrn_measured_fraction_theta_full 1
_diffrn_measured_fraction_theta_max 1
_diffrn_measurement_device 'four-cycle diffractometer'
_diffrn_measurement_device_type 'Bruker KAPPA APEX II CCD'
_diffrn_measurement_method '\w and \f scans'
_diffrn_radiation_monochromator graphite
_diffrn_radiation_probe x-ray
_diffrn_radiation_source 'X-ray tube'
_diffrn_radiation_type 'Mo K\a'
_diffrn_radiation_wavelength 0.71073
_diffrn_reflns_av_R_equivalents 0.0248
_diffrn_reflns_av_unetI/netI 0.0296
_diffrn_reflns_limit_h_max 12
_diffrn_reflns_limit_h_min -13
_diffrn_reflns_limit_index_m_1_max 1
_diffrn_reflns_limit_index_m_1_min -1
_diffrn_reflns_limit_k_max 16
_diffrn_reflns_limit_k_min -16
_diffrn_reflns_limit_l_max 9
_diffrn_reflns_limit_l_min -5
_diffrn_reflns_number 8052
_diffrn_reflns_theta_full 45.37
_diffrn_reflns_theta_max 45.37
_diffrn_reflns_theta_min 3.47
_exptl_absorpt_coefficient_mu 10.69
_exptl_absorpt_correction_T_max 0.60
_exptl_absorpt_correction_T_min 0.025
_exptl_absorpt_correction_type multi-scan
_exptl_absorpt_process_details SADABS
_exptl_crystal_colour 'translucent colourless'
_exptl_crystal_density_diffrn 4.2351
_exptl_crystal_description rod
_exptl_crystal_F_000 292
_exptl_crystal_size_max 0.42
_exptl_crystal_size_mid 0.30
_exptl_crystal_size_min 0.06
_refine_diff_density_max 1.04
_refine_diff_density_min -1.13
_refine_ls_extinction_coef 2750(110)
_refine_ls_extinction_method 'B-C type 1 Gaussian isotropic (Becker & Coppens, 1974)'
_refine_ls_goodness_of_fit_gt 2.18
_refine_ls_goodness_of_fit_ref 1.50
_refine_ls_number_constraints 1
_refine_ls_number_parameters 98
_refine_ls_number_reflns 2969
_refine_ls_number_restraints 0
_refine_ls_R_factor_all 0.0653
_refine_ls_R_factor_gt 0.0295
_refine_ls_shift/su_max 0.0199
_refine_ls_shift/su_mean 0.0034
_refine_ls_structure_factor_coef F
_refine_ls_weighting_details w=1/(\s^2^(F)+0.0001F^2^)
_refine_ls_weighting_scheme sigma
_refine_ls_wR_factor_gt 0.0445
_refine_ls_wR_factor_ref 0.0467
_reflns_number_gt 1331
_reflns_number_total 2969
_reflns_threshold_expression I>3\s(I)
_cod_data_source_file xk5017sup1.cif
_cod_data_source_block alpha2_zn2p2o7_500
_cod_database_code 2310795
_publcif_datablock.id {03a808b6-1ffd-41e5-9f37-11d932d00315}

_publcif_info_exptl_table_max_cols 5
_publcif_info_exptl_table_use_headnotes n

loop_
_space_group_symop_id
_space_group_symop_operation_xyz
1 x,y,z
2 -x,y,-z
3 x+0.5,y+0.5,z
4 -x+0.5,y+0.5,-z
5 -x,-y,-z
6 x,-y,z
7 -x+0.5,-y+0.5,-z
8 x+0.5,-y+0.5,z

loop_
_space_group_symop_ssg_id
_space_group_symop_ssg_operation_algebraic
1 x1,x2,x3,x4
2 -x1,x2,-x3,-x4+1/2
3 -x1,-x2,-x3,-x4
4 x1,-x2,x3,x4+1/2
5 x1+1/2,x2+1/2,x3,x4
6 -x1+1/2,x2+1/2,-x3,-x4+1/2
7 -x1+1/2,-x2+1/2,-x3,-x4
8 x1+1/2,-x2+1/2,x3,x4+1/2

loop_
_atom_site_label
_atom_site_type_symbol
_atom_site_fract_x
_atom_site_fract_y
_atom_site_fract_z
_atom_site_adp_type
_atom_site_U_iso_or_equiv
_atom_site_site_symmetry_multiplicity
_atom_site_occupancy
_atom_site_calc_flag
Zn Zn 0.5 0.18988(3) 1 Uani 0.02339(5) 4 1 d
P P 0.78921(3) 0 0.59064(5) Uani 0.01022(6) 4 1 d
O1 O 0.62136(11) 0 0.28655(16) Uani 0.01244(14) 4 1 d
O2 O 1 -0.072(5) 0.5 Uani 0.013(6) 4 0.027(4) d
O2' O 1 -0.0304(7) 0.5 Uani 0.037(2) 4 0.473(4) d
O3 O 0.78098(12) -0.15170(8) 0.77509(15) Uani 0.02105(15) 8 1 d

loop_
_atom_site_aniso_label
_atom_site_aniso_type_symbol
_atom_site_aniso_U_11
_atom_site_aniso_U_22
_atom_site_aniso_U_33
_atom_site_aniso_U_12
_atom_site_aniso_U_13
_atom_site_aniso_U_23
Zn Zn 0.02790(9) 0.00998(6) 0.02228(9) 0 -0.01094(6) 0
P P 0.00840(8) 0.01341(10) 0.00826(9) 0 0.00114(6) 0
O1 O 0.0124(2) 0.0138(2) 0.0092(2) 0 -0.00059(17) 0
O2 O 0.007(7) 0.002(8) 0.024(11) 0 -0.008(7) 0
O2' O 0.0111(6) 0.056(6) 0.0486(14) 0 0.0155(8) 0
O3 O 0.0313(3) 0.0131(2) 0.0157(2) 0.00649(19) 0.0007(2) 0.00333(17)

loop_
_atom_site_displace_Fourier_atom_site_label
_atom_site_displace_Fourier_axis
_atom_site_displace_Fourier_wave_vector_seq_id
_atom_site_displace_Fourier_param_cos
_atom_site_displace_Fourier_param_sin
P x 1 0 0
P y 1 -0.00097(6) -0.00153(6)
P z 1 0 0
O1 x 1 0 0
O1 y 1 -0.00030(15) 0.00117(15)
O1 z 1 0 0
O3 x 1 0.00171(16) -0.00358(16)
O3 y 1 -0.00011(12) -0.00080(10)
O3 z 1 0.0004(2) 0.0004(2)

loop_
_atom_site_Fourier_wave_vector_seq_id
_jana_atom_site_fourier_wave_vector_q1_coeff
1 1

loop_
_atom_site_occ_special_func_atom_site_label
_atom_site_occ_special_func_crenel_c
_atom_site_occ_special_func_crenel_w
Zn 0.75 1
O2 0.25 0.5

loop_
_atom_site_U_Fourier_atom_site_label
_atom_site_U_Fourier_tens_elem
_atom_site_U_Fourier_wave_vector_seq_id
_atom_site_U_Fourier_param_cos
_atom_site_U_Fourier_param_sin
P U11 1 0 0
P U22 1 0 0
P U33 1 0 0
P U12 1 0.00088(14) -0.00095(14)
P U13 1 0 0
P U23 1 -0.00051(15) 0.00028(15)
O1 U11 1 0 0
O1 U22 1 0 0
O1 U33 1 0 0
O1 U12 1 -0.0007(4) -0.0003(4)
O1 U13 1 0 0
O1 U23 1 0.0006(4) 0.0005(4)
O2' U11 1 0 -0.004(2)
O2' U22 1 0 -0.011(3)
O2' U33 1 0 -0.002(4)
O2' U12 1 -0.0022(16) 0
O2' U13 1 0 0.002(3)
O2' U23 1 -0.009(2) 0
O3 U11 1 0.0067(5) -0.0014(5)
O3 U22 1 -0.0003(4) -0.0003(4)
O3 U33 1 -0.0001(5) -0.0006(5)
O3 U12 1 0.0014(4) -0.0004(4)
O3 U13 1 -0.0020(4) 0.0001(4)
O3 U23 1 -0.0002(3) 0.0002(4)

loop_
_atom_type_symbol
_atom_type_scat_dispersion_real
_atom_type_scat_dispersion_imag
_atom_type_scat_source
O 0.0106 0.0060 'International Tables Vol C tables 4.2.6.8 and 6.1.1.1'
P 0.1023 0.0942 'International Tables Vol C tables 4.2.6.8 and 6.1.1.1'
Zn 0.2839 1.4301 'International Tables Vol C tables 4.2.6.8 and 6.1.1.1'

loop_
_cell_wave_vector_seq_id
_cell_wave_vector_x
_cell_wave_vector_y
_cell_wave_vector_z
1 0.3239(14) 0.000000 0.3966(9)

loop_
_geom_angle_atom_site_label_1
_geom_angle_atom_site_label_2
_geom_angle_atom_site_label_3
_geom_angle_site_ssg_symmetry_1
_geom_angle_site_ssg_symmetry_3
_geom_angle_av
_geom_angle_min
_geom_angle_max
O1 Zn O1 1_5565 2_6565 80.55(4) 80.30(4) 80.80(4)
O1 Zn O3 1_5565 5_4555 157.11(5) 156.01(6) 157.89(6)
O1 Zn O3 1_5565 6_6575 94.09(4) 93.67(4) 94.45(4)
O1 Zn O3 2_6565 5_4555 94.08(4) 93.64(4) 94.45(4)
O1 Zn O3 2_6565 6_6575 157.13(5) 156.06(6) 157.93(6)
O3 Zn O3 5_4555 6_6575 98.84(5) 98.58(5) 99.11(5)
O1 P O2 . . 103.61(12) 103.42(13) 103.70(12)
O1 P O2 . 3_7565 103.61(12) 103.42(13) 103.70(12)
O1 P O2' . . 104.25(4) 104.13(4) 104.36(3)
O1 P O2' . 3_7565 104.25(4) 104.13(4) 104.36(3)
O1 P O3 . . 112.00(6) 111.95(6) 112.05(6)
O1 P O3 . 4_5555 112.00(6) 111.95(6) 112.05(6)
O2 P O2' . . 11.8(14) 11.8(14) 11.9(14)
O2 P O2' . 3_7565 30.3(14) 30.2(14) 30.3(14)
O2 P O3 . . 90.5(12) 89.6(12) 91.0(12)
O2 P O3 . 4_5555 125.1(11) 124.6(11) 126.0(11)
O2 P O2' 3_7565 . 30.3(14) 30.2(14) 30.3(14)
O2 P O2' 3_7565 3_7565 11.8(14) 11.8(14) 11.9(14)
O2 P O3 3_7565 . 125.1(11) 124.6(11) 126.0(11)
O2 P O3 3_7565 4_5555 90.5(12) 89.6(12) 91.0(12)
O2' P O2' . 3_7565 18.4(3) 18.4(3) 18.4(3)
O2' P O3 . . 100.02(19) 98.56(19) 101.49(19)
O2' P O3 . 4_5555 116.07(19) 114.62(19) 117.53(19)
O2' P O3 3_7565 . 116.07(19) 114.62(19) 117.53(19)
O2' P O3 3_7565 4_5555 100.03(19) 98.56(19) 101.49(19)
O3 P O3 . 4_5555 111.77(7) 111.76(7) 111.77(7)
Zn O1 Zn 1_5545 3_6565 99.45(3) 99.43(3) 99.46(3)
Zn O1 P 1_5545 . 129.66(7) 129.08(7) 130.25(7)
Zn O1 P 3_6565 . 129.66(7) 129.08(7) 130.25(7)
P O2 P . 2_7565 139(3) 138(3) 139(3)
P O2 O2' . . 69.3(14) 68.8(14) 69.5(14)
P O2 O2' . 3_7565 69.3(14) 68.8(14) 69.5(14)
P O2 O2' 2_7565 . 69.3(14) 68.8(14) 69.5(14)
P O2 O2' 2_7565 3_7565 69.3(14) 68.8(14) 69.5(14)
O2' O2 O2' . 3_7565 0.0(5) 0.0(5) 0.0(5)
P O2' P . 2_7565 161.6(4) 160.5(4) 162.6(4)
P O2' O2 . . 98.9(2) 98.7(2) 99.4(2)
P O2' O2 . 3_7565 80.5(2) 80.2(2) 80.9(2)
P O2' O2' . 3_7565 80.8(2) 80.2(2) 81.3(2)
P O2' O2 2_7565 . 98.9(2) 98.7(2) 99.4(2)
P O2' O2 2_7565 3_7565 80.5(2) 80.2(2) 81.0(2)
P O2' O2' 2_7565 3_7565 80.8(2) 80.2(2) 81.3(2)
O2 O2' O2' . 3_7565 180.0(5) 180.0(5) 180.0(5)
O2 O2' O2' 3_7565 3_7565 0.0(5) 0.0(5) 0.0(5)
Zn O3 P 5_5455 . 133.74(8) 132.27(8) 135.25(8)

loop_
_geom_bond_atom_site_label_1
_geom_bond_atom_site_label_2
_geom_bond_site_ssg_symmetry_2
_geom_bond_distance_av
_geom_bond_distance_min
_geom_bond_distance_max
Zn O1 1_5565 2.0619(11) 2.0542(11) 2.0692(11)
Zn O1 2_6565 2.0618(11) 2.0542(11) 2.0692(11)
Zn O3 5_4555 2.0178(12) 2.0087(12) 2.0265(12)
Zn O3 6_6575 2.0176(12) 2.0080(12) 2.0265(12)
P O1 . 1.5224(7) 1.5223(7) 1.5224(7)
P O2 . 1.659(15) 1.657(15) 1.663(15)
P O2 3_7565 1.659(15) 1.657(15) 1.663(15)
P O2' . 1.5716(10) 1.5692(10) 1.5740(11)
P O2' 3_7565 1.5715(10) 1.5692(10) 1.5740(11)
P O3 . 1.5182(13) 1.5158(13) 1.5204(13)
P O3 4_5555 1.5182(13) 1.5158(13) 1.5204(13)
O2 O2' . 0.34(4) 0.34(4) 0.34(4)
O2 O2' 3_7565 0.85(4) 0.85(4) 0.85(4)
O2' O2' 3_7565 0.504(8) 0.504(8) 0.504(8)

loop_
_jana_atom_site_adp_c_label
_jana_atom_site_adp_c_type_symbol
_jana_atom_site_adp_c_111
_jana_atom_site_adp_c_112
_jana_atom_site_adp_c_113
_jana_atom_site_adp_c_122
_jana_atom_site_adp_c_123
_jana_atom_site_adp_c_133
_jana_atom_site_adp_c_222
_jana_atom_site_adp_c_223
_jana_atom_site_adp_c_233
_jana_atom_site_adp_c_333
Zn Zn 0 0.00054(5) 0 0 -0.00086(5) 0 0.00013(4) 0 0.00169(10) 0

loop_
_jana_atom_site_displace_legendre_atom_site_label
_jana_atom_site_displace_legendre_axis
_jana_atom_site_displace_legendre_param_order
_jana_atom_site_displace_legendre_param_coeff
Zn x 1 0.00197(8)
Zn y 1 0
Zn z 1 -0.00104(13)
Zn x 2 0
Zn y 2 -0.00008(5)
Zn z 2 0

loop_
_jana_atom_site_adp_c_fourier_atom_site_label
_jana_atom_site_adp_c_fourier_tens_elem
_jana_atom_site_adp_c_fourier_wave_vector_seq_id
_jana_atom_site_adp_c_fourier_param_cos
_jana_atom_site_adp_c_fourier_param_sin
Zn C111 1 0 -0.0109(4)
Zn C112 1 0.00046(14) 0
Zn C113 1 0 0.0058(4)
Zn C122 1 0 -0.00133(10)
Zn C123 1 0.00008(16) 0
Zn C133 1 0 -0.0039(6)
Zn C222 1 0.00059(12) 0
Zn C223 1 0 0.00158(16)
Zn C233 1 0.0006(3) 0
Zn C333 1 0 0.0179(12)

loop_
_publcif_info_tables.block_id
_publcif_info_tables.reference_item
{3b5a43c5-61ff-4eef-a2e7-e89ce3050306} '_publcif_info_datablock.publ_exptl'

loop_
_publcif_info_cif.paper_type
CB

loop_
_publcif_info_datablock.id
_publcif_info_datablock.publ_exptl
_publcif_info_datablock.publ_geom
_publcif_info_datablock.structure
{3b5a43c5-61ff-4eef-a2e7-e89ce3050306} y y y
{f7c065a0-e23e-4215-8952-c4c1d3b810c6} n y y
{a5faa5ee-248d-48fa-adfc-6deb80494962} n y y
{06cb029b-65e6-487a-90a1-fa4bea604b65} n y y
{b8747ae3-5204-484f-adec-5f516a392993} n y y
{15c60753-a958-4497-97c8-a1f6b78d4a68} n y y
{d06200ea-65bd-43dc-a379-278839bc3f40} n y y
{9af13820-294b-4caf-b3ab-8b7098c72c25} n y y
{03a808b6-1ffd-41e5-9f37-11d932d00315} n y y

loop_
_publcif_info_exptl_table_extra_item
sin_theta_over_lambda_max

loop_
_publcif_info_exptl_table_header_item
Datablock_name
